data_4320335
loop_
_publ_author_name
'Wan-Chin Chen'
'Chen-Hsiung Hung'

_publ_section_title
;
 Synthesis and Characterization of Iron N-Confused Porphyrins: Structural
 Evidences of Agostic Interaction
;
_journal_name_full 'Inorganic Chemistry'
_journal_page_first 5070
_journal_page_last 5071
_journal_paper_doi 10.1021/ic0155333
_journal_volume 40
_journal_year 2001
_chemical_formula_sum 'C45 H31 Br Cl2 Fe N4'
_chemical_formula_weight 834.40
_chemical_name_systematic
; 
 ? 
;
_space_group_IT_number 15
_symmetry_cell_setting monoclinic
_symmetry_space_group_name_Hall '-C 2yc'
_symmetry_space_group_name_H-M 'C 1 2/c 1'
_atom_sites_solution_hydrogens geom
_atom_sites_solution_primary direct
_atom_sites_solution_secondary difmap
_audit_creation_method SHELXL-97
_cell_angle_alpha 90.00
_cell_angle_beta 114.897(4)
_cell_angle_gamma 90.00
_cell_formula_units_Z 8
_cell_length_a 21.466(7)
_cell_length_b 20.877(7)
_cell_length_c 19.294(6)
_cell_measurement_temperature 293(2)
_cell_volume 7843(4)
_computing_cell_refinement 'Bruker SMART'
_computing_data_collection 'Bruker SMART'
_computing_data_reduction 'Bruker SHELXTL'
_computing_molecular_graphics 'Bruker SHELXTL'
_computing_publication_material 'Bruker SHELXTL'
_computing_structure_refinement 'SHELXL-97 (Sheldrick, 1997)'
_computing_structure_solution 'SHELXS-97 (Sheldrick, 1990)'
_diffrn_ambient_temperature 293(2)
_diffrn_measured_fraction_theta_full 1.000
_diffrn_measured_fraction_theta_max 1.000
_diffrn_measurement_device_type 'CCD area detector'
_diffrn_measurement_method 'phi and omega scans'
_diffrn_radiation_monochromator graphite
_diffrn_radiation_source 'fine-focus sealed tube'
_diffrn_radiation_type MoK\a
_diffrn_radiation_wavelength 0.71073
_diffrn_reflns_av_R_equivalents 0.0666
_diffrn_reflns_av_sigmaI/netI 0.1375
_diffrn_reflns_limit_h_max 21
_diffrn_reflns_limit_h_min -21
_diffrn_reflns_limit_k_max 20
_diffrn_reflns_limit_k_min -19
_diffrn_reflns_limit_l_max 16
_diffrn_reflns_limit_l_min -19
_diffrn_reflns_number 10130
_diffrn_reflns_theta_full 20.82
_diffrn_reflns_theta_max 20.82
_diffrn_reflns_theta_min 1.43
_exptl_absorpt_coefficient_mu 1.577
_exptl_absorpt_correction_T_max 0.9486
_exptl_absorpt_correction_T_min 0.6580
_exptl_absorpt_correction_type 'Empirical Used SADABS'
_exptl_crystal_colour 0.50
_exptl_crystal_density_diffrn 1.413
_exptl_crystal_density_method 'not measured'
_exptl_crystal_description Cubic
_exptl_crystal_F_000 3392
_exptl_crystal_size_max 0.45
_exptl_crystal_size_mid 0.42
_refine_diff_density_max 0.600
_refine_diff_density_min -1.053
_refine_diff_density_rms 0.151
_refine_ls_extinction_method none
_refine_ls_goodness_of_fit_ref 0.843
_refine_ls_hydrogen_treatment mixed
_refine_ls_matrix_type full
_refine_ls_number_parameters 496
_refine_ls_number_reflns 4092
_refine_ls_number_restraints 0
_refine_ls_restrained_S_all 0.843
_refine_ls_R_factor_all 0.1452
_refine_ls_R_factor_gt 0.0744
_refine_ls_shift/su_max 3.443
_refine_ls_shift/su_mean 0.010
_refine_ls_structure_factor_coef Fsqd
_refine_ls_weighting_details 'calc w=1/[\s^2^(Fo^2^)+(0.1354P)^2^+0.0000P] where P=(Fo^2^+2Fc^2^)/3'
_refine_ls_weighting_scheme calc
_refine_ls_wR_factor_gt 0.1888
_refine_ls_wR_factor_ref 0.2271
_reflns_number_gt 1783
_reflns_number_total 4092
_reflns_threshold_expression >2sigma(I)
_cod_data_source_file ic0155333-2_s2.cif
_cod_data_source_block h012_m
_cod_depositor_comments
;
The following automatic conversions were performed:

'_symmetry_cell_setting' value 'Monoclinic' changed to 'monoclinic'
according to the built-in table from CIF Core dictionary named
'cif_core.dic' version 2.4.1 from 2010-06-29.

Automatic conversion script
Id: cif_fix_values 1646 2011-03-28 12:23:43Z adriana 
;
_cod_database_code 4320335

loop_
_symmetry_equiv_pos_as_xyz
'x, y, z'
'-x, y, -z+1/2'
'x+1/2, y+1/2, z'
'-x+1/2, y+1/2, -z+1/2'
'-x, -y, -z'
'x, -y, z-1/2'
'-x+1/2, -y+1/2, -z'
'x+1/2, -y+1/2, z-1/2'

loop_
_atom_site_label
_atom_site_type_symbol
_atom_site_fract_x
_atom_site_fract_y
_atom_site_fract_z
_atom_site_U_iso_or_equiv
_atom_site_adp_type
_atom_site_occupancy
_atom_site_symmetry_multiplicity
_atom_site_calc_flag
_atom_site_refinement_flags
_atom_site_disorder_assembly
_atom_site_disorder_group
Fe1 Fe 0.29603(11) 0.17396(9) 0.64454(14) 0.0943(8) Uani 1 1 d . . .
Br1 Br 0.35028(7) 0.18713(6) 0.77821(9) 0.0849(6) Uani 1 1 d . . .
N1 N 0.4850(5) 0.2070(5) 0.6479(6) 0.066(3) Uani 1 1 d . . .
H1B H 0.5270 0.1943 0.6664 0.079 Uiso 1 1 calc R . .
N2 N 0.3225(5) 0.0804(4) 0.6202(5) 0.057(3) Uani 1 1 d . . .
N3 N 0.2002(4) 0.1408(4) 0.6187(5) 0.056(3) Uani 1 1 d . . .
N4 N 0.2548(4) 0.2671(4) 0.6096(5) 0.053(3) Uani 1 1 d . . .
C1 C 0.3704(6) 0.2080(5) 0.5901(7) 0.062(4) Uani 1 1 d . . .
H1A H 0.3250 0.1954 0.5630 0.074 Uiso 1 1 calc R . .
C2 C 0.4278(7) 0.1678(6) 0.6143(7) 0.064(3) Uani 1 1 d . . .
C3 C 0.4324(6) 0.1002(6) 0.6121(7) 0.060(3) Uani 1 1 d . . .
C4 C 0.3816(6) 0.0597(6) 0.6123(7) 0.065(4) Uani 1 1 d . . .
C5 C 0.3770(7) -0.0078(6) 0.6035(7) 0.077(4) Uani 1 1 d . . .
H5 H 0.4091 -0.0340 0.5968 0.093 Uiso 1 1 calc R . .
C6 C 0.3190(7) -0.0274(6) 0.6064(7) 0.078(4) Uani 1 1 d . . .
H6 H 0.3040 -0.0696 0.6024 0.094 Uiso 1 1 calc R . .
C7 C 0.2843(7) 0.0268(5) 0.6166(7) 0.063(4) Uani 1 1 d . . .
C8 C 0.2225(6) 0.0255(5) 0.6238(7) 0.056(3) Uani 1 1 d . . .
C9 C 0.1846(6) 0.0784(6) 0.6251(7) 0.065(4) Uani 1 1 d . . .
C10 C 0.1208(6) 0.0751(6) 0.6334(7) 0.073(4) Uani 1 1 d . . .
H10 H 0.0994 0.0382 0.6396 0.087 Uiso 1 1 calc R . .
C11 C 0.0984(6) 0.1364(6) 0.6303(7) 0.075(4) Uani 1 1 d . . .
H11 H 0.0585 0.1494 0.6341 0.090 Uiso 1 1 calc R . .
C12 C 0.1476(6) 0.1772(5) 0.6201(7) 0.060(3) Uani 1 1 d . . .
C13 C 0.1427(6) 0.2441(5) 0.6117(7) 0.060(3) Uani 1 1 d . . .
C14 C 0.1913(6) 0.2854(5) 0.6034(7) 0.054(3) Uani 1 1 d . . .
C15 C 0.1806(6) 0.3527(6) 0.5875(7) 0.063(4) Uani 1 1 d . . .
H15 H 0.1411 0.3759 0.5795 0.075 Uiso 1 1 calc R . .
C16 C 0.2378(7) 0.3753(5) 0.5864(7) 0.067(4) Uani 1 1 d . . .
H16 H 0.2456 0.4178 0.5778 0.080 Uiso 1 1 calc R . .
C17 C 0.2854(6) 0.3239(5) 0.6006(6) 0.052(3) Uani 1 1 d . . .
C18 C 0.3535(6) 0.3272(5) 0.6072(6) 0.058(3) Uani 1 1 d . . .
C19 C 0.3930(6) 0.2702(5) 0.6135(7) 0.058(3) Uani 1 1 d . . .
C20 C 0.4645(7) 0.2674(6) 0.6471(7) 0.065(4) Uani 1 1 d . . .
H20 H 0.4935 0.3024 0.6661 0.078 Uiso 1 1 calc R . .
C21 C 0.4993(7) 0.0714(6) 0.6168(8) 0.066(4) Uani 1 1 d . . .
C22 C 0.5219(7) 0.0894(6) 0.5620(8) 0.075(4) Uani 1 1 d . . .
H22 H 0.4973 0.1190 0.5245 0.090 Uiso 1 1 calc R . .
C23 C 0.5818(8) 0.0626(8) 0.5643(10) 0.094(5) Uani 1 1 d . . .
H23 H 0.5972 0.0745 0.5278 0.112 Uiso 1 1 calc R . .
C24 C 0.6181(8) 0.0194(8) 0.6183(11) 0.096(5) Uani 1 1 d . . .
H24 H 0.6572 0.0008 0.6176 0.115 Uiso 1 1 calc R . .
C25 C 0.5984(8) 0.0034(7) 0.6722(11) 0.105(6) Uani 1 1 d . . .
H25 H 0.6252 -0.0241 0.7114 0.126 Uiso 1 1 calc R . .
C26 C 0.5373(8) 0.0277(7) 0.6700(9) 0.091(5) Uani 1 1 d . . .
H26 H 0.5221 0.0137 0.7060 0.109 Uiso 1 1 calc R . .
C27 C 0.1943(7) -0.0396(5) 0.6252(10) 0.064(4) Uani 1 1 d . . .
C28 C 0.2085(8) -0.0744(7) 0.6887(9) 0.091(5) Uani 1 1 d . . .
H28 H 0.2379 -0.0576 0.7359 0.109 Uiso 1 1 calc R . .
C29 C 0.1806(9) -0.1340(7) 0.6858(9) 0.092(5) Uani 1 1 d . . .
H29 H 0.1932 -0.1567 0.7312 0.111 Uiso 1 1 calc R . .
C30 C 0.1362(8) -0.1612(7) 0.6210(11) 0.092(5) Uani 1 1 d . . .
H30 H 0.1165 -0.2012 0.6194 0.110 Uiso 1 1 calc R . .
C31 C 0.1225(9) -0.1254(8) 0.5582(11) 0.130(7) Uani 1 1 d . . .
H31 H 0.0926 -0.1418 0.5111 0.156 Uiso 1 1 calc R . .
C32 C 0.1498(8) -0.0671(6) 0.5600(10) 0.106(6) Uani 1 1 d . . .
H32 H 0.1374 -0.0449 0.5143 0.127 Uiso 1 1 calc R . .
C33 C 0.0788(7) 0.2737(6) 0.6104(9) 0.067(4) Uani 1 1 d . . .
C34 C 0.0816(8) 0.3157(7) 0.6638(10) 0.095(5) Uani 1 1 d . . .
H34 H 0.1240 0.3284 0.7011 0.115 Uiso 1 1 calc R . .
C35 C 0.0193(12) 0.3416(8) 0.6642(13) 0.124(7) Uani 1 1 d . . .
H35 H 0.0206 0.3698 0.7020 0.149 Uiso 1 1 calc R . .
C36 C -0.0394(10) 0.3238(9) 0.6090(14) 0.118(7) Uani 1 1 d . . .
H36 H -0.0799 0.3399 0.6087 0.142 Uiso 1 1 calc R . .
C37 C -0.0434(9) 0.2842(8) 0.5543(12) 0.127(7) Uani 1 1 d . . .
H37 H -0.0860 0.2729 0.5163 0.152 Uiso 1 1 calc R . .
C38 C 0.0160(8) 0.2594(6) 0.5534(9) 0.086(5) Uani 1 1 d . . .
H38 H 0.0132 0.2327 0.5136 0.104 Uiso 1 1 calc R . .
C39 C 0.3883(6) 0.3908(5) 0.6151(8) 0.064(4) Uani 1 1 d . . .
C40 C 0.3845(6) 0.4392(6) 0.6631(7) 0.076(4) Uani 1 1 d . . .
H40 H 0.3584 0.4322 0.6906 0.091 Uiso 1 1 calc R . .
C41 C 0.4172(7) 0.4957(6) 0.6713(8) 0.087(5) Uani 1 1 d . . .
H41 H 0.4126 0.5271 0.7031 0.104 Uiso 1 1 calc R . .
C42 C 0.4564(7) 0.5067(7) 0.6336(9) 0.089(5) Uani 1 1 d . . .
H42 H 0.4802 0.5450 0.6400 0.106 Uiso 1 1 calc R . .
C43 C 0.4606(7) 0.4609(8) 0.5863(9) 0.089(4) Uani 1 1 d . . .
H43 H 0.4880 0.4690 0.5606 0.107 Uiso 1 1 calc R . .
C44 C 0.4275(6) 0.4039(6) 0.5738(8) 0.072(4) Uani 1 1 d . . .
H44 H 0.4305 0.3745 0.5391 0.087 Uiso 1 1 calc R . .
C45 C 0.787(2) 0.157(3) 0.652(2) 0.41(4) Uani 1 1 d . . .
H45A H 0.7630 0.1735 0.6810 0.498 Uiso 1 1 calc R A 1
H45B H 0.7889 0.1103 0.6533 0.498 Uiso 1 1 calc R A 1
Cl1 Cl 0.759(3) 0.194(3) 0.550(3) 0.58(3) Uani 0.50 1 d P B 1
Cl2 Cl 0.8642(12) 0.1948(10) 0.6684(12) 0.297(10) Uani 0.50 1 d P B 1
Cl1A Cl 0.7587(13) 0.1159(13) 0.581(2) 0.292(12) Uani 0.50 1 d P B 2
Cl2A Cl 0.797(3) 0.232(3) 0.642(5) 1.05(6) Uani 0.50 1 d P B 2

loop_
_atom_site_aniso_label
_atom_site_aniso_U_11
_atom_site_aniso_U_22
_atom_site_aniso_U_33
_atom_site_aniso_U_23
_atom_site_aniso_U_13
_atom_site_aniso_U_12
Fe1 0.0749(16) 0.0733(14) 0.155(2) -0.0014(14) 0.0681(16) -0.0039(11)
Br1 0.0604(10) 0.0741(10) 0.1198(12) -0.0072(9) 0.0374(9) 0.0013(8)
N1 0.035(7) 0.055(7) 0.120(9) -0.004(6) 0.044(7) 0.001(6)
N2 0.053(7) 0.046(6) 0.090(7) -0.009(5) 0.046(6) -0.003(5)
N3 0.036(6) 0.040(6) 0.105(8) 0.001(5) 0.043(6) 0.001(5)
N4 0.034(6) 0.048(6) 0.087(7) -0.003(5) 0.034(6) -0.008(5)
C1 0.042(9) 0.049(9) 0.112(11) -0.002(7) 0.050(8) -0.004(7)
C2 0.047(9) 0.053(9) 0.109(11) -0.004(8) 0.049(8) -0.001(8)
C3 0.052(9) 0.054(9) 0.091(10) -0.001(7) 0.047(8) 0.004(7)
C4 0.057(9) 0.048(9) 0.107(11) -0.012(7) 0.051(8) 0.001(7)
C5 0.079(11) 0.046(9) 0.125(12) -0.017(8) 0.061(10) 0.001(7)
C6 0.070(10) 0.047(8) 0.136(13) -0.005(8) 0.061(10) -0.009(8)
C7 0.068(10) 0.027(7) 0.106(11) 0.000(7) 0.047(8) 0.006(7)
C8 0.034(8) 0.041(8) 0.100(10) -0.012(7) 0.036(7) -0.006(6)
C9 0.050(9) 0.051(9) 0.106(11) -0.006(7) 0.045(8) -0.012(7)
C10 0.062(10) 0.050(9) 0.123(12) 0.003(8) 0.056(9) -0.003(7)
C11 0.058(9) 0.060(9) 0.131(12) 0.005(8) 0.064(9) -0.006(8)
C12 0.049(8) 0.045(8) 0.094(9) -0.001(7) 0.038(7) -0.012(7)
C13 0.047(8) 0.049(8) 0.101(10) -0.003(7) 0.048(8) 0.006(7)
C14 0.050(9) 0.038(8) 0.083(9) -0.005(6) 0.036(7) -0.006(6)
C15 0.039(8) 0.053(9) 0.113(11) 0.003(7) 0.049(8) -0.005(7)
C16 0.069(10) 0.038(7) 0.104(10) 0.015(7) 0.045(8) 0.016(7)
C17 0.040(8) 0.039(7) 0.080(9) -0.005(6) 0.028(7) -0.002(7)
C18 0.061(9) 0.048(8) 0.078(9) -0.003(7) 0.040(7) -0.001(7)
C19 0.048(9) 0.038(8) 0.110(10) 0.008(7) 0.053(8) 0.003(7)
C20 0.061(11) 0.043(9) 0.111(11) 0.001(7) 0.057(9) 0.003(7)
C21 0.061(10) 0.050(8) 0.106(11) -0.010(8) 0.055(9) -0.003(7)
C22 0.064(10) 0.073(9) 0.093(10) 0.007(8) 0.039(9) 0.010(8)
C23 0.080(13) 0.113(13) 0.126(14) -0.019(11) 0.081(12) 0.000(10)
C24 0.066(12) 0.081(12) 0.152(17) -0.017(11) 0.058(12) 0.007(9)
C25 0.080(13) 0.086(11) 0.171(17) 0.031(11) 0.075(13) 0.028(9)
C26 0.096(13) 0.072(10) 0.136(14) 0.030(10) 0.079(11) 0.023(9)
C27 0.051(9) 0.025(8) 0.127(13) -0.010(9) 0.047(9) -0.007(7)
C28 0.113(13) 0.043(9) 0.132(15) -0.003(9) 0.066(11) -0.025(9)
C29 0.113(14) 0.068(12) 0.114(14) 0.008(10) 0.066(12) -0.004(10)
C30 0.089(13) 0.048(9) 0.140(15) 0.006(11) 0.050(12) -0.027(9)
C31 0.132(17) 0.062(12) 0.149(17) -0.008(11) 0.012(13) -0.024(11)
C32 0.121(14) 0.041(9) 0.143(15) 0.023(9) 0.043(12) -0.043(9)
C33 0.062(11) 0.032(7) 0.130(13) -0.010(8) 0.062(10) -0.013(7)
C34 0.084(12) 0.068(10) 0.154(15) -0.010(11) 0.069(11) 0.004(9)
C35 0.127(18) 0.086(12) 0.20(2) -0.027(13) 0.112(18) -0.002(13)
C36 0.077(14) 0.089(14) 0.22(2) 0.005(14) 0.089(17) -0.006(12)
C37 0.078(14) 0.077(12) 0.23(2) -0.037(13) 0.073(15) -0.019(10)
C38 0.055(10) 0.051(9) 0.166(16) -0.005(9) 0.059(11) 0.005(8)
C39 0.040(8) 0.031(7) 0.112(11) -0.001(7) 0.025(8) -0.008(6)
C40 0.073(10) 0.061(9) 0.106(11) -0.017(9) 0.049(9) 0.000(8)
C41 0.075(11) 0.051(9) 0.141(14) -0.035(9) 0.053(10) -0.033(8)
C42 0.058(10) 0.051(9) 0.157(15) 0.000(10) 0.046(11) -0.019(8)
C43 0.068(11) 0.082(11) 0.134(14) 0.015(10) 0.060(10) -0.013(9)
C44 0.056(9) 0.056(9) 0.133(12) 0.005(8) 0.067(9) -0.009(7)
C45 0.42(7) 0.61(9) 0.25(4) -0.17(6) 0.18(4) -0.33(6)
Cl1 0.54(7) 0.70(11) 0.54(9) -0.03(6) 0.28(7) 0.01(7)
Cl2 0.35(3) 0.30(2) 0.28(2) -0.037(16) 0.18(2) -0.15(2)
Cl1A 0.217(19) 0.39(3) 0.33(3) -0.14(2) 0.18(2) -0.13(2)
Cl2A 0.67(6) 1.01(9) 2.00(17) -1.00(5) 1.09(9) -0.503

loop_
_atom_type_symbol
_atom_type_description
_atom_type_scat_dispersion_real
_atom_type_scat_dispersion_imag
_atom_type_scat_source
C C 0.0033 0.0016 'International Tables Vol C Tables 4.2.6.8 and 6.1.1.4'
H H 0.0000 0.0000 'International Tables Vol C Tables 4.2.6.8 and 6.1.1.4'
N N 0.0061 0.0033 'International Tables Vol C Tables 4.2.6.8 and 6.1.1.4'
Fe Fe 0.3463 0.8444 'International Tables Vol C Tables 4.2.6.8 and 6.1.1.4'
Br Br -0.2901 2.4595 'International Tables Vol C Tables 4.2.6.8 and 6.1.1.4'
Cl Cl 0.1484 0.1585 'International Tables Vol C Tables 4.2.6.8 and 6.1.1.4'

loop_
_geom_angle_atom_site_label_1
_geom_angle_atom_site_label_2
_geom_angle_atom_site_label_3
_geom_angle
_geom_angle_site_symmetry_1
_geom_angle_site_symmetry_3
_geom_angle_publ_flag
N3 Fe1 N4 89.5(3) . . ?
N3 Fe1 N2 88.3(4) . . ?
N4 Fe1 N2 151.5(4) . . ?
N3 Fe1 Br1 107.0(3) . . ?
N4 Fe1 Br1 100.8(3) . . ?
N2 Fe1 Br1 107.0(3) . . ?
N3 Fe1 C1 143.3(4) . . ?
N4 Fe1 C1 81.5(4) . . ?
N2 Fe1 C1 83.4(4) . . ?
Br1 Fe1 C1 109.7(3) . . ?
C20 N1 C2 109.3(10) . . ?
C7 N2 C4 106.9(9) . . ?
C7 N2 Fe1 123.2(7) . . ?
C4 N2 Fe1 129.7(8) . . ?
C9 N3 C12 106.9(9) . . ?
C9 N3 Fe1 124.6(8) . . ?
C12 N3 Fe1 124.5(7) . . ?
C14 N4 C17 104.7(8) . . ?
C14 N4 Fe1 123.2(7) . . ?
C17 N4 Fe1 131.3(7) . . ?
C19 C1 C2 108.3(11) . . ?
C19 C1 Fe1 110.2(8) . . ?
C2 C1 Fe1 109.7(8) . . ?
N1 C2 C1 106.4(10) . . ?
N1 C2 C3 122.9(11) . . ?
C1 C2 C3 130.6(12) . . ?
C4 C3 C2 123.1(10) . . ?
C4 C3 C21 118.9(10) . . ?
C2 C3 C21 117.8(11) . . ?
C3 C4 N2 124.0(10) . . ?
C3 C4 C5 128.5(11) . . ?
N2 C4 C5 107.4(10) . . ?
C6 C5 C4 108.5(11) . . ?
C5 C6 C7 108.5(11) . . ?
N2 C7 C8 125.8(10) . . ?
N2 C7 C6 108.7(10) . . ?
C8 C7 C6 125.4(11) . . ?
C9 C8 C7 125.5(10) . . ?
C9 C8 C27 118.8(10) . . ?
C7 C8 C27 115.5(10) . . ?
N3 C9 C8 126.5(10) . . ?
N3 C9 C10 109.7(10) . . ?
C8 C9 C10 123.8(11) . . ?
C11 C10 C9 106.5(10) . . ?
C10 C11 C12 107.3(11) . . ?
N3 C12 C13 124.8(10) . . ?
N3 C12 C11 109.5(9) . . ?
C13 C12 C11 125.6(11) . . ?
C12 C13 C14 126.5(10) . . ?
C12 C13 C33 115.9(10) . . ?
C14 C13 C33 117.6(10) . . ?
N4 C14 C13 125.1(10) . . ?
N4 C14 C15 110.8(9) . . ?
C13 C14 C15 124.1(11) . . ?
C16 C15 C14 106.6(10) . . ?
C15 C16 C17 108.8(10) . . ?
N4 C17 C18 123.4(10) . . ?
N4 C17 C16 109.0(10) . . ?
C18 C17 C16 127.6(11) . . ?
C17 C18 C19 121.2(10) . . ?
C17 C18 C39 120.2(10) . . ?
C19 C18 C39 118.4(11) . . ?
C1 C19 C20 106.1(10) . . ?
C1 C19 C18 129.3(12) . . ?
C20 C19 C18 124.6(11) . . ?
N1 C20 C19 109.7(11) . . ?
C26 C21 C22 117.7(12) . . ?
C26 C21 C3 124.1(12) . . ?
C22 C21 C3 118.1(13) . . ?
C23 C22 C21 119.0(13) . . ?
C24 C23 C22 121.4(14) . . ?
C25 C24 C23 120.3(15) . . ?
C24 C25 C26 119.7(15) . . ?
C21 C26 C25 121.8(13) . . ?
C28 C27 C32 114.9(12) . . ?
C28 C27 C8 124.8(14) . . ?
C32 C27 C8 120.3(14) . . ?
C27 C28 C29 121.7(14) . . ?
C30 C29 C28 123.3(15) . . ?
C29 C30 C31 113.8(14) . . ?
C32 C31 C30 123.6(16) . . ?
C31 C32 C27 122.6(15) . . ?
C34 C33 C38 118.3(13) . . ?
C34 C33 C13 121.1(14) . . ?
C38 C33 C13 120.6(13) . . ?
C33 C34 C35 120.5(16) . . ?
C36 C35 C34 117.6(18) . . ?
C35 C36 C37 123.0(19) . . ?
C36 C37 C38 119.8(18) . . ?
C33 C38 C37 120.7(15) . . ?
C40 C39 C44 116.8(11) . . ?
C40 C39 C18 123.0(12) . . ?
C44 C39 C18 120.3(12) . . ?
C41 C40 C39 122.6(12) . . ?
C42 C41 C40 120.0(13) . . ?
C41 C42 C43 118.7(13) . . ?
C42 C43 C44 124.2(13) . . ?
C43 C44 C39 117.6(12) . . ?
Cl1A C45 Cl2A 118(5) . . ?
Cl1A C45 Cl2 114(3) . . ?
Cl2A C45 Cl2 54(2) . . ?
Cl1A C45 Cl1 59(2) . . ?
Cl2A C45 Cl1 59(4) . . ?
Cl2 C45 Cl1 82(3) . . ?
C45 Cl1 Cl2 45.1(18) . . ?
C45 Cl2 Cl1 52.6(18) . . ?

loop_
_geom_bond_atom_site_label_1
_geom_bond_atom_site_label_2
_geom_bond_distance
_geom_bond_site_symmetry_2
_geom_bond_publ_flag
Fe1 N3 2.024(8) . ?
Fe1 N4 2.125(9) . ?
Fe1 N2 2.140(8) . ?
Fe1 Br1 2.357(3) . ?
Fe1 C1 2.361(10) . ?
N1 C20 1.334(13) . ?
N1 C2 1.387(14) . ?
N2 C7 1.372(13) . ?
N2 C4 1.408(13) . ?
N3 C9 1.362(13) . ?
N3 C12 1.371(13) . ?
N4 C14 1.371(13) . ?
N4 C17 1.401(12) . ?
C1 C19 1.391(14) . ?
C1 C2 1.399(15) . ?
C2 C3 1.416(15) . ?
C3 C4 1.381(15) . ?
C3 C21 1.525(15) . ?
C4 C5 1.417(15) . ?
C5 C6 1.335(15) . ?
C6 C7 1.413(15) . ?
C7 C8 1.390(14) . ?
C8 C9 1.379(14) . ?
C8 C27 1.493(15) . ?
C9 C10 1.446(15) . ?
C10 C11 1.360(14) . ?
C11 C12 1.433(14) . ?
C12 C13 1.406(15) . ?
C13 C14 1.414(14) . ?
C13 C33 1.495(15) . ?
C14 C15 1.437(14) . ?
C15 C16 1.324(14) . ?
C16 C17 1.428(14) . ?
C17 C18 1.415(14) . ?
C18 C19 1.436(15) . ?
C18 C39 1.499(14) . ?
C19 C20 1.393(14) . ?
C21 C26 1.358(16) . ?
C21 C22 1.388(15) . ?
C22 C23 1.385(17) . ?
C23 C24 1.351(18) . ?
C24 C25 1.319(18) . ?
C25 C26 1.390(17) . ?
C27 C28 1.344(17) . ?
C27 C32 1.347(17) . ?
C28 C29 1.373(17) . ?
C29 C30 1.339(18) . ?
C30 C31 1.347(19) . ?
C31 C32 1.343(18) . ?
C33 C34 1.334(16) . ?
C33 C38 1.366(17) . ?
C34 C35 1.45(2) . ?
C35 C36 1.31(2) . ?
C36 C37 1.32(2) . ?
C37 C38 1.382(19) . ?
C39 C40 1.396(15) . ?
C39 C44 1.410(15) . ?
C40 C41 1.346(15) . ?
C41 C42 1.345(17) . ?
C42 C43 1.351(17) . ?
C43 C44 1.354(17) . ?
C45 Cl1A 1.50(4) . ?
C45 Cl2A 1.60(9) . ?
C45 Cl2 1.75(4) . ?
C45 Cl1 1.96(6) . ?
Cl1 Cl2 2.44(6) . ?
